data_7706045
loop_
_publ_author_name
'Schrage, Briana R.'
'Frisinger, Baylee R.'
'Schmidtke Sobeck, Sarah J.'
'Ziegler, Christopher J.'

_publ_section_title
;
 Lipophilic Re(CO)<sub>3</sub>pyca complexes for Mid-IR imaging
 applications.
;
_journal_issue 3
_journal_name_full 'Dalton transactions (Cambridge, England : 2003)'
_journal_page_first 1069
_journal_page_last 1075
_journal_paper_doi 10.1039/d0dt03743e
_journal_volume 50
_journal_year 2021
_chemical_formula_sum 'C40 H56 Cl2 N4 O6 Re2'
_chemical_formula_weight 1132.18
_space_group_crystal_system triclinic
_space_group_IT_number 2
_space_group_name_Hall '-P 1'
_space_group_name_H-M_alt 'P -1'
_atom_sites_solution_hydrogens mixed
_audit_creation_method SHELXL-2016/6
_audit_update_record
;
2020-10-22 deposited with the CCDC.	2020-12-10 downloaded from the CCDC.
;
_cell_angle_alpha 84.53(3)
_cell_angle_beta 85.03(3)
_cell_angle_gamma 75.25(3)
_cell_formula_units_Z 1
_cell_length_a 6.460(4)
_cell_length_b 8.018(4)
_cell_length_c 22.053(13)
_cell_measurement_reflns_used 9900
_cell_measurement_temperature 100(2)
_cell_measurement_theta_max 27.84
_cell_measurement_theta_min 2.64
_cell_volume 1097.3(11)
_computing_cell_refinement 'Bruker SAINT'
_computing_data_collection 'Bruker APEX2'
_computing_data_reduction 'Bruker SAINT'
_computing_molecular_graphics 'Bruker SHELXTL'
_computing_publication_material 'Bruker SHELXTL'
_computing_structure_refinement 'SHELXL-2016/6 (Sheldrick, 2016)'
_computing_structure_solution 'SHELXT 2014/5 (Sheldrick, 2014)'
_diffrn_ambient_temperature 100(2)
_diffrn_measured_fraction_theta_full 1.000
_diffrn_measured_fraction_theta_max 0.997
_diffrn_measurement_device_type 'Bruker APEX-II CCD'
_diffrn_measurement_method '\f and \w scans'
_diffrn_radiation_type MoK\a
_diffrn_radiation_wavelength 0.71073
_diffrn_reflns_av_R_equivalents 0.0793
_diffrn_reflns_av_unetI/netI 0.0486
_diffrn_reflns_Laue_measured_fraction_full 1.000
_diffrn_reflns_Laue_measured_fraction_max 0.997
_diffrn_reflns_limit_h_max 8
_diffrn_reflns_limit_h_min -8
_diffrn_reflns_limit_k_max 10
_diffrn_reflns_limit_k_min -10
_diffrn_reflns_limit_l_max 29
_diffrn_reflns_limit_l_min -29
_diffrn_reflns_number 48124
_diffrn_reflns_point_group_measured_fraction_full 1.000
_diffrn_reflns_point_group_measured_fraction_max 0.997
_diffrn_reflns_theta_full 25.242
_diffrn_reflns_theta_max 28.362
_diffrn_reflns_theta_min 1.859
_exptl_absorpt_coefficient_mu 5.680
_exptl_absorpt_correction_T_max 0.7457
_exptl_absorpt_correction_T_min 0.5649
_exptl_absorpt_correction_type multi-scan
_exptl_absorpt_process_details SADABS
_exptl_crystal_colour orange
_exptl_crystal_density_diffrn 1.714
_exptl_crystal_density_meas ?
_exptl_crystal_density_method 'not measured'
_exptl_crystal_description plate
_exptl_crystal_F_000 556
_exptl_crystal_size_max 0.339
_exptl_crystal_size_mid 0.119
_exptl_crystal_size_min 0.056
_refine_diff_density_max 1.836
_refine_diff_density_min -1.997
_refine_diff_density_rms 0.159
_refine_ls_extinction_method none
_refine_ls_goodness_of_fit_ref 1.060
_refine_ls_hydrogen_treatment mixed
_refine_ls_matrix_type full
_refine_ls_number_parameters 347
_refine_ls_number_reflns 5473
_refine_ls_number_restraints 3
_refine_ls_restrained_S_all 1.059
_refine_ls_R_factor_all 0.0446
_refine_ls_R_factor_gt 0.0349
_refine_ls_shift/su_max 0.000
_refine_ls_shift/su_mean 0.000
_refine_ls_structure_factor_coef Fsqd
_refine_ls_weighting_details 'w=1/[\s^2^(Fo^2^)+(0.0455P)^2^+1.0998P] where P=(Fo^2^+2Fc^2^)/3'
_refine_ls_weighting_scheme calc
_refine_ls_wR_factor_gt 0.0807
_refine_ls_wR_factor_ref 0.0828
_reflns_Friedel_coverage 0.000
_reflns_number_gt 4730
_reflns_number_total 5473
_reflns_threshold_expression 'I > 2\s(I)'
_cod_data_source_file d0dt03743e2.cif
_cod_data_source_block 3a
_cod_depositor_comments
;
The following automatic conversions were performed:

data item '_exptl_crystal_density_meas' value 'not measured' was
changed to '?' -- the value is perceived as not measured.

Automatic conversion script
Id: cif_fix_values 7556 2019-12-06 15:28:31Z antanas 

 Adding full bibliography for 7706043--7706049.cif.
;
_cod_original_cell_volume 1097.2(10)
_cod_database_code 7706045
_shelx_shelxl_version_number 2016/6
_shelx_space_group_comment
; 
The symmetry employed for this shelxl refinement is uniquely defined 
by the following loop, which should always be used as a source of 
symmetry information in preference to the above space-group names. 
They are only intended as comments. 
;

loop_
_space_group_symop_operation_xyz
'x, y, z'
'-x, -y, -z'

loop_
_atom_site_label
_atom_site_type_symbol
_atom_site_fract_x
_atom_site_fract_y
_atom_site_fract_z
_atom_site_U_iso_or_equiv
_atom_site_adp_type
_atom_site_occupancy
_atom_site_site_symmetry_order
_atom_site_calc_flag
_atom_site_refinement_flags_posn
_atom_site_refinement_flags_adp
_atom_site_refinement_flags_occupancy
_atom_site_disorder_assembly
_atom_site_disorder_group
C1 C 0.9605(9) 0.1261(6) 0.1293(3) 0.0297(12) Uani 1 1 d . . . A 2
C2 C 0.8121(10) 0.2999(8) 0.2311(3) 0.0393(14) Uani 1 1 d . . . B 2
C3 C 0.5818(9) 0.1032(7) 0.1909(2) 0.0286(11) Uani 1 1 d . . . C 2
C4 C 0.4272(8) 0.6493(6) 0.1458(2) 0.0234(10) Uani 1 1 d . . . D 2
H4 H 0.306858 0.745450 0.149902 0.028 Uiso 1 1 calc R U . D 2
C5 C 0.6199(7) 0.6669(6) 0.1089(2) 0.0200(9) Uani 1 1 d . . . D 2
C6 C 0.6397(8) 0.8205(6) 0.0771(2) 0.0240(10) Uani 1 1 d . . . D 2
H6 H 0.522718 0.920125 0.077104 0.029 Uiso 1 1 calc R U . D 2
C7 C 0.8317(8) 0.8264(6) 0.0454(2) 0.0252(10) Uani 1 1 d . . . D 2
H7 H 0.848734 0.929903 0.023002 0.030 Uiso 1 1 calc R U . D 2
C8 C 0.9989(8) 0.6792(6) 0.0467(2) 0.0237(10) Uani 1 1 d . . . D 2
H8 H 1.133261 0.681716 0.025886 0.028 Uiso 1 1 calc R U . D 2
C9 C 0.9703(8) 0.5268(6) 0.0786(2) 0.0206(9) Uani 1 1 d . . . D 2
H9 H 1.085718 0.425991 0.078888 0.025 Uiso 1 1 calc R U . D 2
C10 C 0.2356(9) 0.4810(7) 0.2124(2) 0.0294(11) Uani 1 1 d . . . . .
H10A H 0.288352 0.414634 0.250539 0.035 Uiso 1 1 calc R U . E 1
H10B H 0.162323 0.409239 0.192052 0.035 Uiso 1 1 calc R U . E 1
C11 C 0.3076(17) 0.4494(13) 0.2819(4) 0.028(2) Uani 0.5 1 d . . P F 2
H11A H 0.192010 0.416227 0.309014 0.034 Uiso 0.5 1 calc R U P F 2
H11B H 0.437514 0.352398 0.284431 0.034 Uiso 0.5 1 calc R U P F 2
C12 C 0.3539(18) 0.6071(14) 0.3038(4) 0.028(2) Uani 0.5 1 d . . P F 2
H12A H 0.237770 0.709418 0.292239 0.033 Uiso 0.5 1 calc R U P F 2
H12B H 0.489467 0.624362 0.282750 0.033 Uiso 0.5 1 calc R U P F 2
C13 C 0.3729(18) 0.5964(14) 0.3720(5) 0.031(2) Uani 0.5 1 d . . P F 2
H13A H 0.508168 0.511406 0.382243 0.037 Uiso 0.5 1 calc R U P F 2
H13B H 0.252875 0.552725 0.392833 0.037 Uiso 0.5 1 calc R U P F 2
C14 C 0.3705(19) 0.7671(15) 0.3968(5) 0.034(2) Uani 0.5 1 d . . P F 2
H14A H 0.239237 0.853842 0.384480 0.041 Uiso 0.5 1 calc R U P F 2
H14B H 0.495384 0.807378 0.377678 0.041 Uiso 0.5 1 calc R U P F 2
C15 C 0.3772(19) 0.7591(14) 0.4657(5) 0.035(2) Uani 0.5 1 d . . P F 2
H15A H 0.517798 0.685520 0.477504 0.042 Uiso 0.5 1 calc R U P F 2
H15B H 0.264881 0.703364 0.484839 0.042 Uiso 0.5 1 calc R U P F 2
C16 C 0.343(2) 0.9365(16) 0.4909(5) 0.038(3) Uani 0.5 1 d . . P F 2
H16A H 0.460798 0.989128 0.473779 0.046 Uiso 0.5 1 calc R U P F 2
H16B H 0.206878 1.012560 0.476906 0.046 Uiso 0.5 1 calc R U P F 2
C17 C 0.3365(19) 0.9290(16) 0.5589(5) 0.037(3) Uani 0.5 1 d . . P F 2
H17A H 0.471567 0.851964 0.573252 0.044 Uiso 0.5 1 calc R U P F 2
H17B H 0.216477 0.879716 0.576319 0.044 Uiso 0.5 1 calc R U P F 2
C18 C 0.3070(18) 1.1092(15) 0.5813(5) 0.032(2) Uani 0.5 1 d . . P F 2
H18A H 0.177238 1.187796 0.564343 0.038 Uiso 0.5 1 calc R U P F 2
H18B H 0.431752 1.154878 0.565735 0.038 Uiso 0.5 1 calc R U P F 2
C19 C 0.2846(19) 1.1083(14) 0.6516(5) 0.032(2) Uani 0.5 1 d . . P F 2
H19A H 0.157496 1.065962 0.667297 0.039 Uiso 0.5 1 calc R U P F 2
H19B H 0.412812 1.028186 0.668811 0.039 Uiso 0.5 1 calc R U P F 2
C20 C 0.2609(18) 1.2889(14) 0.6722(5) 0.033(2) Uani 0.5 1 d . . P F 2
H20A H 0.381059 1.334686 0.654030 0.050 Uiso 0.5 1 calc R U P F 2
H20B H 0.260877 1.282739 0.716805 0.050 Uiso 0.5 1 calc R U P F 2
H20C H 0.125690 1.365303 0.659042 0.050 Uiso 0.5 1 calc R U P F 2
C21 C 0.0602(15) 0.6522(12) 0.2306(5) 0.025(2) Uani 0.5 1 d . . P F 1
H21A H 0.019602 0.729189 0.193437 0.030 Uiso 0.5 1 calc R U P F 1
H21B H -0.070096 0.620692 0.249970 0.030 Uiso 0.5 1 calc R U P F 1
C22 C 0.1519(15) 0.7479(14) 0.2754(5) 0.026(2) Uani 0.5 1 d . . P F 1
H22A H 0.243029 0.660917 0.303151 0.031 Uiso 0.5 1 calc R U P F 1
H22B H 0.244785 0.815115 0.251713 0.031 Uiso 0.5 1 calc R U P F 1
C23 C -0.0163(16) 0.8690(13) 0.3134(5) 0.026(2) Uani 0.5 1 d . . P F 1
H23A H -0.104210 0.801255 0.339028 0.031 Uiso 0.5 1 calc R U P F 1
H23B H -0.112442 0.952697 0.285838 0.031 Uiso 0.5 1 calc R U P F 1
C24 C 0.0803(16) 0.9682(13) 0.3545(5) 0.026(2) Uani 0.5 1 d . . P F 1
H24A H 0.153264 1.046540 0.328486 0.032 Uiso 0.5 1 calc R U P F 1
H24B H 0.190308 0.884711 0.378100 0.032 Uiso 0.5 1 calc R U P F 1
C25 C -0.0837(16) 1.0751(13) 0.3990(4) 0.026(2) Uani 0.5 1 d . . P F 1
H25A H -0.201436 1.150292 0.375786 0.031 Uiso 0.5 1 calc R U P F 1
H25B H -0.146147 0.995537 0.427756 0.031 Uiso 0.5 1 calc R U P F 1
C26 C 0.0075(19) 1.1858(13) 0.4351(5) 0.032(2) Uani 0.5 1 d . . P F 1
H26A H 0.078678 1.259258 0.406151 0.038 Uiso 0.5 1 calc R U P F 1
H26B H 0.119150 1.109418 0.460107 0.038 Uiso 0.5 1 calc R U P F 1
C27 C -0.1540(18) 1.3023(14) 0.4770(5) 0.032(2) Uani 0.5 1 d . . P F 1
H27A H -0.258919 1.386126 0.451873 0.038 Uiso 0.5 1 calc R U P F 1
H27B H -0.233427 1.230739 0.504036 0.038 Uiso 0.5 1 calc R U P F 1
C28 C -0.0524(17) 1.3999(13) 0.5156(5) 0.029(2) Uani 0.5 1 d . . P F 1
H28A H 0.026028 1.472375 0.488616 0.035 Uiso 0.5 1 calc R U P F 1
H28B H 0.053338 1.316257 0.540555 0.035 Uiso 0.5 1 calc R U P F 1
C29 C -0.2180(19) 1.5174(14) 0.5586(5) 0.034(2) Uani 0.5 1 d . . P F 1
H29A H -0.321476 1.602676 0.533523 0.040 Uiso 0.5 1 calc R U P F 1
H29B H -0.299073 1.445113 0.584746 0.040 Uiso 0.5 1 calc R U P F 1
C30 C -0.119(2) 1.6124(19) 0.5987(6) 0.048(3) Uani 0.5 1 d D . P F 1
Cl1 Cl 0.52992(18) 0.28792(14) 0.05836(5) 0.0209(2) Uani 1 1 d . . . . .
N1 N 0.7834(6) 0.5204(5) 0.10869(17) 0.0177(8) Uani 1 1 d . . . . .
N2 N 0.4244(6) 0.5023(5) 0.17227(18) 0.0224(8) Uani 1 1 d . . . . .
O1 O 1.1183(6) 0.0314(5) 0.1145(2) 0.0412(10) Uani 1 1 d . . . . .
O2 O 0.8799(8) 0.2996(8) 0.2773(2) 0.0637(16) Uani 1 1 d . . . . .
O3 O 0.5092(7) -0.0062(5) 0.21143(18) 0.0377(9) Uani 1 1 d . . . . .
Re1 Re 0.69983(3) 0.29061(2) 0.15433(2) 0.02023(7) Uani 1 1 d . . . . .
H32 H -0.04(2) 1.673(17) 0.566(5) 0.07(5) Uiso 0.5 1 d D . P . .
H30 H -0.208(13) 1.713(8) 0.620(4) 0.02(3) Uiso 0.5 1 d D . P . .
H31 H -0.05(2) 1.520(12) 0.630(5) 0.05(4) Uiso 0.5 1 d D . P . .

loop_
_atom_site_aniso_label
_atom_site_aniso_U_11
_atom_site_aniso_U_22
_atom_site_aniso_U_33
_atom_site_aniso_U_23
_atom_site_aniso_U_13
_atom_site_aniso_U_12
C1 0.032(3) 0.017(2) 0.044(3) 0.006(2) -0.014(2) -0.013(2)
C2 0.047(4) 0.052(4) 0.033(3) 0.006(3) -0.005(3) -0.040(3)
C3 0.032(3) 0.025(2) 0.029(3) 0.004(2) -0.012(2) -0.007(2)
C4 0.020(2) 0.022(2) 0.030(3) -0.010(2) 0.0028(19) -0.008(2)
C5 0.021(2) 0.016(2) 0.025(2) -0.0062(18) 0.0003(18) -0.0074(18)
C6 0.026(3) 0.015(2) 0.032(3) -0.0024(19) -0.001(2) -0.0075(19)
C7 0.032(3) 0.020(2) 0.028(3) 0.0001(19) -0.002(2) -0.015(2)
C8 0.024(3) 0.026(2) 0.025(2) -0.007(2) 0.0026(19) -0.014(2)
C9 0.022(2) 0.019(2) 0.022(2) -0.0071(18) -0.0032(18) -0.0050(19)
C10 0.036(3) 0.032(3) 0.027(3) -0.007(2) 0.007(2) -0.022(2)
C11 0.035(6) 0.029(5) 0.024(5) -0.014(4) 0.005(4) -0.012(5)
C12 0.040(6) 0.033(5) 0.018(5) -0.007(4) 0.004(4) -0.023(5)
C13 0.033(6) 0.035(6) 0.029(6) -0.006(4) -0.004(4) -0.014(5)
C14 0.037(6) 0.038(6) 0.031(6) -0.014(5) 0.004(5) -0.017(5)
C15 0.035(6) 0.032(6) 0.040(6) -0.009(5) -0.004(5) -0.011(5)
C16 0.038(7) 0.048(7) 0.030(6) -0.010(5) 0.003(5) -0.013(6)
C17 0.032(6) 0.051(7) 0.022(5) 0.001(5) -0.002(4) -0.003(5)
C18 0.030(6) 0.043(6) 0.026(5) -0.005(5) -0.003(4) -0.012(5)
C19 0.044(7) 0.028(5) 0.027(5) -0.008(4) -0.003(5) -0.010(5)
C20 0.028(6) 0.031(6) 0.042(6) -0.001(5) -0.006(5) -0.011(5)
C21 0.019(5) 0.026(5) 0.029(5) 0.002(4) 0.000(4) -0.008(4)
C22 0.020(5) 0.034(5) 0.030(5) -0.007(4) -0.002(4) -0.015(4)
C23 0.018(5) 0.026(5) 0.032(5) 0.000(4) -0.006(4) -0.002(4)
C24 0.022(5) 0.022(5) 0.034(6) -0.003(4) -0.005(4) 0.001(4)
C25 0.028(5) 0.034(5) 0.015(4) -0.003(4) 0.000(4) -0.008(4)
C26 0.045(7) 0.024(5) 0.027(5) -0.002(4) -0.001(5) -0.012(5)
C27 0.031(6) 0.029(5) 0.035(6) 0.000(4) -0.004(5) -0.009(5)
C28 0.032(6) 0.027(5) 0.031(6) 0.002(4) -0.002(4) -0.013(5)
C29 0.046(7) 0.027(5) 0.026(5) -0.002(4) 0.003(5) -0.007(5)
C30 0.057(9) 0.049(8) 0.043(8) -0.021(6) 0.001(6) -0.017(7)
Cl1 0.0209(6) 0.0190(5) 0.0236(6) -0.0026(4) -0.0031(4) -0.0055(4)
N1 0.022(2) 0.0127(17) 0.0212(19) -0.0023(14) -0.0013(15) -0.0083(15)
N2 0.024(2) 0.027(2) 0.021(2) -0.0080(16) 0.0032(16) -0.0140(18)
O1 0.026(2) 0.0248(19) 0.070(3) 0.006(2) -0.008(2) -0.0029(18)
O2 0.077(3) 0.113(4) 0.029(2) 0.006(2) -0.015(2) -0.074(3)
O3 0.050(2) 0.033(2) 0.040(2) 0.0071(17) -0.0097(18) -0.0289(19)
Re1 0.02542(11) 0.01614(10) 0.02260(11) -0.00048(6) -0.00423(7) -0.01096(7)

loop_
_atom_type_symbol
_atom_type_description
_atom_type_scat_dispersion_real
_atom_type_scat_dispersion_imag
_atom_type_scat_source
C C 0.0033 0.0016 'International Tables Vol C Tables 4.2.6.8 and 6.1.1.4'
H H 0.0000 0.0000 'International Tables Vol C Tables 4.2.6.8 and 6.1.1.4'
Cl Cl 0.1484 0.1585 'International Tables Vol C Tables 4.2.6.8 and 6.1.1.4'
N N 0.0061 0.0033 'International Tables Vol C Tables 4.2.6.8 and 6.1.1.4'
O O 0.0106 0.0060 'International Tables Vol C Tables 4.2.6.8 and 6.1.1.4'
Re Re -1.0185 7.2310 'International Tables Vol C Tables 4.2.6.8 and 6.1.1.4'

loop_
_geom_angle_atom_site_label_1
_geom_angle_atom_site_label_2
_geom_angle_atom_site_label_3
_geom_angle
_geom_angle_site_symmetry_1
_geom_angle_site_symmetry_3
_geom_angle_publ_flag
O1 C1 Re1 178.3(4) . . ?
O2 C2 Re1 177.7(6) . . ?
O3 C3 Re1 178.5(5) . . ?
N2 C4 C5 118.2(4) . . ?
N2 C4 H4 120.9 . . ?
C5 C4 H4 120.9 . . ?
N1 C5 C6 121.9(4) . . ?
N1 C5 C4 114.8(4) . . ?
C6 C5 C4 123.3(4) . . ?
C7 C6 C5 119.1(5) . . ?
C7 C6 H6 120.4 . . ?
C5 C6 H6 120.4 . . ?
C6 C7 C8 118.8(4) . . ?
C6 C7 H7 120.6 . . ?
C8 C7 H7 120.6 . . ?
C7 C8 C9 120.0(4) . . ?
C7 C8 H8 120.0 . . ?
C9 C8 H8 120.0 . . ?
N1 C9 C8 121.2(4) . . ?
N1 C9 H9 119.4 . . ?
C8 C9 H9 119.4 . . ?
N2 C10 C21 117.8(5) . . ?
N2 C10 C11 107.4(5) . . ?
N2 C10 H10A 107.8 . . ?
C21 C10 H10A 107.8 . . ?
N2 C10 H10B 107.8 . . ?
C21 C10 H10B 107.8 . . ?
H10A C10 H10B 107.2 . . ?
C12 C11 C10 112.3(8) . . ?
C12 C11 H11A 109.1 . . ?
C10 C11 H11A 109.1 . . ?
C12 C11 H11B 109.1 . . ?
C10 C11 H11B 109.1 . . ?
H11A C11 H11B 107.9 . . ?
C11 C12 C13 113.6(8) . . ?
C11 C12 H12A 108.8 . . ?
C13 C12 H12A 108.8 . . ?
C11 C12 H12B 108.8 . . ?
C13 C12 H12B 108.8 . . ?
H12A C12 H12B 107.7 . . ?
C12 C13 C14 114.2(9) . . ?
C12 C13 H13A 108.7 . . ?
C14 C13 H13A 108.7 . . ?
C12 C13 H13B 108.7 . . ?
C14 C13 H13B 108.7 . . ?
H13A C13 H13B 107.6 . . ?
C13 C14 C15 114.4(10) . . ?
C13 C14 H14A 108.7 . . ?
C15 C14 H14A 108.7 . . ?
C13 C14 H14B 108.7 . . ?
C15 C14 H14B 108.7 . . ?
H14A C14 H14B 107.6 . . ?
C14 C15 C16 113.8(10) . . ?
C14 C15 H15A 108.8 . . ?
C16 C15 H15A 108.8 . . ?
C14 C15 H15B 108.8 . . ?
C16 C15 H15B 108.8 . . ?
H15A C15 H15B 107.7 . . ?
C17 C16 C15 113.5(10) . . ?
C17 C16 H16A 108.9 . . ?
C15 C16 H16A 108.9 . . ?
C17 C16 H16B 108.9 . . ?
C15 C16 H16B 108.9 . . ?
H16A C16 H16B 107.7 . . ?
C16 C17 C18 111.2(10) . . ?
C16 C17 H17A 109.4 . . ?
C18 C17 H17A 109.4 . . ?
C16 C17 H17B 109.4 . . ?
C18 C17 H17B 109.4 . . ?
H17A C17 H17B 108.0 . . ?
C17 C18 C19 112.7(9) . . ?
C17 C18 H18A 109.0 . . ?
C19 C18 H18A 109.0 . . ?
C17 C18 H18B 109.0 . . ?
C19 C18 H18B 109.0 . . ?
H18A C18 H18B 107.8 . . ?
C20 C19 C18 111.2(9) . . ?
C20 C19 H19A 109.4 . . ?
C18 C19 H19A 109.4 . . ?
C20 C19 H19B 109.4 . . ?
C18 C19 H19B 109.4 . . ?
H19A C19 H19B 108.0 . . ?
C19 C20 H20A 109.5 . . ?
C19 C20 H20B 109.5 . . ?
H20A C20 H20B 109.5 . . ?
C19 C20 H20C 109.5 . . ?
H20A C20 H20C 109.5 . . ?
H20B C20 H20C 109.5 . . ?
C22 C21 C10 110.0(7) . . ?
C22 C21 H21A 109.7 . . ?
C10 C21 H21A 109.7 . . ?
C22 C21 H21B 109.7 . . ?
C10 C21 H21B 109.7 . . ?
H21A C21 H21B 108.2 . . ?
C23 C22 C21 114.4(8) . . ?
C23 C22 H22A 108.7 . . ?
C21 C22 H22A 108.7 . . ?
C23 C22 H22B 108.7 . . ?
C21 C22 H22B 108.7 . . ?
H22A C22 H22B 107.6 . . ?
C22 C23 C24 112.8(8) . . ?
C22 C23 H23A 109.0 . . ?
C24 C23 H23A 109.0 . . ?
C22 C23 H23B 109.0 . . ?
C24 C23 H23B 109.0 . . ?
H23A C23 H23B 107.8 . . ?
C23 C24 C25 114.0(8) . . ?
C23 C24 H24A 108.7 . . ?
C25 C24 H24A 108.7 . . ?
C23 C24 H24B 108.7 . . ?
C25 C24 H24B 108.7 . . ?
H24A C24 H24B 107.6 . . ?
C26 C25 C24 114.0(9) . . ?
C26 C25 H25A 108.8 . . ?
C24 C25 H25A 108.8 . . ?
C26 C25 H25B 108.8 . . ?
C24 C25 H25B 108.8 . . ?
H25A C25 H25B 107.7 . . ?
C25 C26 C27 115.4(9) . . ?
C25 C26 C30 125.8(8) . 2_586 ?
C27 C26 C30 89.7(8) . 2_586 ?
C25 C26 H26A 108.4 . . ?
C27 C26 H26A 108.4 . . ?
C30 C26 H26A 20.5 2_586 . ?
C25 C26 H26B 108.4 . . ?
C27 C26 H26B 108.4 . . ?
C30 C26 H26B 107.2 2_586 . ?
H26A C26 H26B 107.5 . . ?
C28 C27 C26 113.3(9) . . ?
C28 C27 H27A 108.9 . . ?
C26 C27 H27A 108.9 . . ?
C28 C27 H27B 108.9 . . ?
C26 C27 H27B 108.9 . . ?
H27A C27 H27B 107.7 . . ?
C27 C28 C29 112.9(9) . . ?
C27 C28 C28 123.4(10) . 2_586 ?
C29 C28 C28 88.8(8) . 2_586 ?
C27 C28 H28A 109.0 . . ?
C29 C28 H28A 109.0 . . ?
C28 C28 H28A 20.7 2_586 . ?
C27 C28 H28B 109.0 . . ?
C29 C28 H28B 109.0 . . ?
C28 C28 H28B 111.7 2_586 . ?
H28A C28 H28B 107.8 . . ?
C30 C29 C28 113.7(10) . . ?
C30 C29 H29A 108.8 . . ?
C28 C29 H29A 108.8 . . ?
C30 C29 H29B 108.8 . . ?
C28 C29 H29B 108.8 . . ?
H29A C29 H29B 107.7 . . ?
C29 C30 C26 121.0(10) . 2_586 ?
C29 C30 H32 99(9) . . ?
C26 C30 H32 28(9) 2_586 . ?
C29 C30 H30 121(6) . . ?
C26 C30 H30 75(6) 2_586 . ?
H32 C30 H30 101(10) . . ?
C29 C30 H31 104(8) . . ?
C26 C30 H31 126(8) 2_586 . ?
H32 C30 H31 125(10) . . ?
H30 C30 H31 109(10) . . ?
C9 N1 C5 119.0(4) . . ?
C9 N1 Re1 126.4(3) . . ?
C5 N1 Re1 114.5(3) . . ?
C4 N2 C10 119.9(4) . . ?
C4 N2 Re1 117.2(3) . . ?
C10 N2 Re1 123.0(3) . . ?
C2 Re1 C1 90.4(3) . . ?
C2 Re1 C3 88.3(2) . . ?
C1 Re1 C3 90.1(2) . . ?
C2 Re1 N2 92.4(2) . . ?
C1 Re1 N2 171.30(17) . . ?
C3 Re1 N2 98.3(2) . . ?
C2 Re1 N1 97.13(18) . . ?
C1 Re1 N1 96.82(18) . . ?
C3 Re1 N1 171.19(18) . . ?
N2 Re1 N1 74.67(15) . . ?
C2 Re1 Cl1 176.0(2) . . ?
C1 Re1 Cl1 93.40(17) . . ?
C3 Re1 Cl1 90.59(16) . . ?
N2 Re1 Cl1 83.98(11) . . ?
N1 Re1 Cl1 83.53(11) . . ?

loop_
_geom_bond_atom_site_label_1
_geom_bond_atom_site_label_2
_geom_bond_distance
_geom_bond_site_symmetry_2
_geom_bond_publ_flag
C1 O1 1.148(7) . ?
C1 Re1 1.930(6) . ?
C2 O2 1.142(7) . ?
C2 Re1 1.914(6) . ?
C3 O3 1.136(6) . ?
C3 Re1 1.932(5) . ?
C4 N2 1.269(6) . ?
C4 C5 1.457(6) . ?
C4 H4 0.9500 . ?
C5 N1 1.366(6) . ?
C5 C6 1.388(6) . ?
C6 C7 1.379(7) . ?
C6 H6 0.9500 . ?
C7 C8 1.382(7) . ?
C7 H7 0.9500 . ?
C8 C9 1.396(6) . ?
C8 H8 0.9500 . ?
C9 N1 1.337(6) . ?
C9 H9 0.9500 . ?
C10 N2 1.479(6) . ?
C10 C21 1.601(11) . ?
C10 C11 1.619(11) . ?
C10 H10A 0.9900 . ?
C10 H10B 0.9900 . ?
C11 C12 1.501(13) . ?
C11 H11A 0.9900 . ?
C11 H11B 0.9900 . ?
C12 C13 1.514(14) . ?
C12 H12A 0.9900 . ?
C12 H12B 0.9900 . ?
C13 C14 1.516(14) . ?
C13 H13A 0.9900 . ?
C13 H13B 0.9900 . ?
C14 C15 1.519(15) . ?
C14 H14A 0.9900 . ?
C14 H14B 0.9900 . ?
C15 C16 1.533(15) . ?
C15 H15A 0.9900 . ?
C15 H15B 0.9900 . ?
C16 C17 1.492(15) . ?
C16 H16A 0.9900 . ?
C16 H16B 0.9900 . ?
C17 C18 1.532(16) . ?
C17 H17A 0.9900 . ?
C17 H17B 0.9900 . ?
C18 C19 1.544(14) . ?
C18 H18A 0.9900 . ?
C18 H18B 0.9900 . ?
C19 C20 1.526(14) . ?
C19 H19A 0.9900 . ?
C19 H19B 0.9900 . ?
C20 H20A 0.9800 . ?
C20 H20B 0.9800 . ?
C20 H20C 0.9800 . ?
C21 C22 1.546(13) . ?
C21 H21A 0.9900 . ?
C21 H21B 0.9900 . ?
C22 C23 1.512(14) . ?
C22 H22A 0.9900 . ?
C22 H22B 0.9900 . ?
C23 C24 1.527(13) . ?
C23 H23A 0.9900 . ?
C23 H23B 0.9900 . ?
C24 C25 1.530(14) . ?
C24 H24A 0.9900 . ?
C24 H24B 0.9900 . ?
C25 C26 1.499(14) . ?
C25 H25A 0.9900 . ?
C25 H25B 0.9900 . ?
C26 C27 1.522(15) . ?
C26 C30 1.989(18) 2_586 ?
C26 H26A 0.9900 . ?
C26 H26B 0.9900 . ?
C27 C28 1.501(14) . ?
C27 H27A 0.9900 . ?
C27 H27B 0.9900 . ?
C28 C29 1.553(15) . ?
C28 C28 1.941(19) 2_586 ?
C28 H28A 0.9900 . ?
C28 H28B 0.9900 . ?
C29 C30 1.500(17) . ?
C29 H29A 0.9900 . ?
C29 H29B 0.9900 . ?
C30 H32 1.00(2) . ?
C30 H30 1.00(2) . ?
C30 H31 1.01(2) . ?
Cl1 Re1 2.4713(17) . ?
N1 Re1 2.181(4) . ?
N2 Re1 2.161(4) . ?
